data_7227482
loop_
_publ_author_name
'Tian, Aixiang'
'Ni, Huaiping'
'Ji, Xuebin'
'Tian, Yan'
'Liu, Guocheng'
'Ying, Jun'

_publ_section_title
;
 Using a flexible bis(pyrazol) ligand to construct four new Keggin-based
 compounds: syntheses, structures and properties
;
_journal_issue 10
_journal_name_full 'RSC Adv.'
_journal_page_first 5774
_journal_paper_doi 10.1039/C6RA25156K
_journal_volume 7
_journal_year 2017
_chemical_formula_moiety 'C44 H60 Cu2 N16 O80 P2 W24, 2(H2 O)'
_chemical_formula_sum 'C44 H72 Cu2 N16 O82 P2 W24'
_chemical_formula_weight 6738
_space_group_crystal_system triclinic
_space_group_IT_number 2
_space_group_name_Hall '-P 1'
_space_group_name_H-M_alt 'P -1'
_symmetry_space_group_name_Hall '-P 1'
_symmetry_space_group_name_H-M 'P -1'
_atom_sites_solution_hydrogens mixed
_audit_creation_date 2016-09-03
_audit_creation_method
;
Olex2 1.2-beta
(compiled 2016.08.25 svn.r3337 for OlexSys, GUI svn.r5221)
;
_audit_update_record
;
2016-10-10 deposited with the CCDC.
2017-01-18 downloaded from the CCDC.
;
_cell_angle_alpha 94.102(4)
_cell_angle_beta 105.644(4)
_cell_angle_gamma 101.451(3)
_cell_formula_units_Z 1
_cell_length_a 12.444(2)
_cell_length_b 14.557(3)
_cell_length_c 17.393(3)
_cell_measurement_reflns_used 4498
_cell_measurement_temperature 293
_cell_measurement_theta_max 26.657
_cell_measurement_theta_min 2.454
_cell_volume 2947.4(9)
_computing_cell_refinement 'SAINT v8.34A (Bruker, 2013)'
_computing_data_reduction 'SAINT v8.34A (Bruker, 2013)'
_computing_molecular_graphics 'Olex2 (Dolomanov et al., 2009)'
_computing_publication_material 'Olex2 (Dolomanov et al., 2009)'
_computing_structure_refinement 'ShelXL (Sheldrick, 2015)'
_diffrn_ambient_temperature 293.0
_diffrn_measured_fraction_theta_full 0.998
_diffrn_measured_fraction_theta_max 0.998
_diffrn_measurement_device_type 'CCD Area Detector'
_diffrn_radiation_type MoK\a
_diffrn_radiation_wavelength 0.71073
_diffrn_reflns_av_R_equivalents 0.0609
_diffrn_reflns_av_unetI/netI 0.1140
_diffrn_reflns_Laue_measured_fraction_full 0.998
_diffrn_reflns_Laue_measured_fraction_max 0.998
_diffrn_reflns_limit_h_max 14
_diffrn_reflns_limit_h_min -13
_diffrn_reflns_limit_k_max 17
_diffrn_reflns_limit_k_min -17
_diffrn_reflns_limit_l_max 14
_diffrn_reflns_limit_l_min -20
_diffrn_reflns_number 16257
_diffrn_reflns_point_group_measured_fraction_full 0.998
_diffrn_reflns_point_group_measured_fraction_max 0.998
_diffrn_reflns_theta_full 25.027
_diffrn_reflns_theta_max 25.027
_diffrn_reflns_theta_min 1.227
_exptl_absorpt_coefficient_mu 23.787
_exptl_absorpt_correction_type none
_exptl_crystal_colour yellow
_exptl_crystal_colour_primary yellow
_exptl_crystal_density_diffrn 3.792
_exptl_crystal_description block
_exptl_crystal_F_000 2960
_refine_diff_density_max 4.178
_refine_diff_density_min -4.865
_refine_diff_density_rms 0.542
_refine_ls_extinction_method none
_refine_ls_goodness_of_fit_ref 1.015
_refine_ls_hydrogen_treatment constr
_refine_ls_matrix_type full
_refine_ls_number_parameters 808
_refine_ls_number_reflns 10398
_refine_ls_number_restraints 1023
_refine_ls_restrained_S_all 0.995
_refine_ls_R_factor_all 0.1184
_refine_ls_R_factor_gt 0.0705
_refine_ls_shift/su_max 0.001
_refine_ls_shift/su_mean 0.000
_refine_ls_structure_factor_coef Fsqd
_refine_ls_weighting_details 'w=1/[\s^2^(Fo^2^)+(0.1210P)^2^] where P=(Fo^2^+2Fc^2^)/3'
_refine_ls_weighting_scheme calc
_refine_ls_wR_factor_gt 0.1829
_refine_ls_wR_factor_ref 0.2172
_reflns_Friedel_coverage 0.000
_reflns_number_gt 6356
_reflns_number_total 10398
_reflns_threshold_expression 'I > 2\s(I)'
_cod_data_source_file c6ra25156k2.cif
_cod_data_source_block compound-2
_cod_original_cell_volume 2947.5(10)
_cod_database_code 7227482
_shelx_space_group_comment
;
The symmetry employed for this shelxl refinement is uniquely defined
by the following loop, which should always be used as a source of
symmetry information in preference to the above space-group names.
They are only intended as comments.
;
_olex2_refinement_description
;
1. Fixed Uiso
 At 1.2 times of:
  All C(H,H) groups, All N(H) groups, All O(H,H) groups
 At 1.5 times of:
  All C(H,H,H) groups
2. Uiso/Uaniso restraints and constraints
Uanis(P1) \\sim Ueq, Uanis(P2) \\sim Ueq: with sigma of 0.001 and sigma for
terminal atoms of 0.001
Uanis(O25) \\sim Ueq, Uanis(O4) \\sim Ueq, Uanis(C3) \\sim Ueq: with sigma of
0.001 and sigma for terminal atoms of 0.001
3. Rigid body (RIGU) restrains
 All non-hydrogen atoms
 with sigma for 1-2 distances of 0.004 and sigma for 1-3 distances of 0.004
4. Others
 Fixed Sof: P1(0.5) O1(0.5) O2(0.5) O3(0.5) O4(0.5) O23(0.5) O24(0.5) O25(0.5)
 O26(0.5)
5.a Riding coordinates:
 O1W(H1WA,H1WB)
5.b Secondary CH2 refined with riding coordinates:
 C6(H6A,H6B), C17(H17A,H17B)
5.c Me refined with riding coordinates:
 C4(H4A,H4B,H4C), C5(H5A,H5B,H5C), C10(H10A,H10B,H10C), C11(H11A,H11B,H11C),
 C15(H15A,H15B,H15C), C16(H16A,H16B,H16C), C21(H21A,H21B,H21C), C22(H22A,H22B,
 H22C)
5.d Aromatic/amide H refined with riding coordinates:
 N2(H2), N6(H6)
;
_shelx_shelxl_version_number 2014/7
_olex2_submission_special_instructions 'No special instructions were received'

loop_
_space_group_symop_operation_xyz
'x, y, z'
'-x, -y, -z'

loop_
_atom_site_label
_atom_site_type_symbol
_atom_site_fract_x
_atom_site_fract_y
_atom_site_fract_z
_atom_site_U_iso_or_equiv
_atom_site_adp_type
_atom_site_occupancy
_atom_site_site_symmetry_order
_atom_site_calc_flag
_atom_site_refinement_flags_posn
_atom_site_refinement_flags_adp
_atom_site_refinement_flags_occupancy
W1 W 0.59736(10) 0.83213(9) 0.12449(8) 0.0446(4) Uani 1 1 d . U .
W2 W 0.28719(10) 1.11097(9) 0.03719(7) 0.0402(3) Uani 1 1 d . U .
W3 W 0.68081(10) 1.07731(8) 0.20099(7) 0.0359(3) Uani 1 1 d . U .
W4 W 0.42778(10) 0.75544(7) -0.08013(7) 0.0359(3) Uani 1 1 d . U .
W5 W 0.39292(11) 0.95097(8) 0.16629(7) 0.0364(3) Uani 1 1 d . U .
W6 W 0.21704(9) 0.86482(7) -0.03426(6) 0.0265(3) Uani 1 1 d . U .
W7 W 0.08425(12) 1.28133(8) -0.51458(8) 0.0450(3) Uani 1 1 d . U .
W8 W 0.13079(11) 1.41117(9) -0.32165(6) 0.0400(3) Uani 1 1 d . U .
W9 W -0.15166(12) 1.29764(8) -0.44054(7) 0.0472(4) Uani 1 1 d . U .
W10 W -0.23080(11) 1.51733(9) -0.42015(7) 0.0422(3) Uani 1 1 d . U .
W11 W -0.28664(10) 1.39023(8) -0.61609(7) 0.0400(3) Uani 1 1 d . U .
W12 W -0.05499(10) 1.36756(7) -0.69232(6) 0.0306(3) Uani 1 1 d . U .
Cu1 Cu 0.1112(4) 1.2466(2) -0.1022(3) 0.0548(11) Uani 1 1 d . U .
P1 P 0.5021(19) 0.9944(14) -0.0054(12) 0.003(2) Uani 0.5 1 d . U .
P2 P 0.0000 1.5000 -0.5000 0.0088(14) Uani 1 2 d S TU P
O1 O 0.409(3) 0.924(2) -0.0508(17) 0.022(4) Uani 0.5 1 d . U .
O2 O 0.457(3) 1.096(2) 0.0054(18) 0.023(4) Uani 0.5 1 d . U .
O3 O 0.528(3) 0.984(2) 0.0912(19) 0.026(4) Uani 0.5 1 d . U .
O4 O 0.609(3) 1.021(2) -0.0240(17) 0.015(4) Uani 0.5 1 d . U .
O5 O 0.367(2) 0.8116(15) -0.1723(12) 0.053(5) Uani 1 1 d . U .
O6 O 0.6839(19) 0.9496(15) 0.1836(15) 0.061(4) Uani 1 1 d . U .
O7 O 0.2938(18) 0.7710(14) -0.0476(11) 0.045(4) Uani 1 1 d . U .
O8 O 0.494(2) 0.7544(18) 0.0347(14) 0.065(5) Uani 1 1 d . U .
O9 O 0.578(2) 0.795(2) -0.0856(14) 0.075(6) Uani 1 1 d . U .
O10 O 0.2981(19) 1.1471(18) -0.0618(14) 0.063(5) Uani 1 1 d . U .
O11 O 0.2025(19) 0.9913(15) -0.0128(13) 0.053(4) Uani 1 1 d . U .
O12 O 0.324(2) 1.0517(15) 0.1322(13) 0.058(4) Uani 1 1 d . U .
O13 O 0.4777(19) 0.8548(15) 0.1645(15) 0.059(4) Uani 1 1 d . U .
O14 O 0.2781(19) 0.8721(15) 0.0782(12) 0.049(4) Uani 1 1 d . U .
O15 O 0.0872(16) 0.8022(15) -0.0498(13) 0.051(5) Uani 1 1 d . U .
O16 O 0.343(2) 0.9253(15) 0.2441(13) 0.057(5) Uani 1 1 d . U .
O17 O 0.394(2) 0.6419(15) -0.1174(14) 0.061(5) Uani 1 1 d . U .
O18 O 0.6485(17) 0.7556(12) 0.1837(11) 0.039(4) Uani 1 1 d . U .
O19 O 0.7859(19) 1.1089(14) 0.1407(12) 0.050(5) Uani 1 1 d . U .
O20 O 0.536(2) 1.0328(15) 0.2173(14) 0.062(4) Uani 1 1 d . U .
O21 O 0.763(2) 1.1171(17) 0.2962(13) 0.062(6) Uani 1 1 d . U .
O22 O 0.1872(19) 1.1643(15) 0.0517(13) 0.055(4) Uani 1 1 d . U .
O23 O -0.073(3) 1.470(2) -0.5803(18) 0.027(4) Uani 0.5 1 d . U .
O24 O 0.117(3) 1.547(2) -0.5008(19) 0.026(5) Uani 0.5 1 d . U .
O25 O 0.015(3) 1.405(2) -0.462(2) 0.035(3) Uani 0.5 1 d . U .
O26 O 0.036(3) 1.441(2) -0.5539(19) 0.029(3) Uani 0.5 1 d . U .
O27 O 0.254(2) 1.4983(16) -0.3366(14) 0.059(5) Uani 1 1 d . U .
O28 O 0.0857(19) 1.5107(15) -0.2803(13) 0.053(4) Uani 1 1 d . U .
O29 O -0.003(2) 1.2827(14) -0.6227(12) 0.053(4) Uani 1 1 d . U .
O30 O -0.0568(19) 1.2489(14) -0.5016(12) 0.053(4) Uani 1 1 d . U .
O31 O 0.1061(19) 1.4265(15) -0.6678(12) 0.052(4) Uani 1 1 d . U .
O32 O -0.1975(18) 1.3379(14) -0.6730(12) 0.048(4) Uani 1 1 d . U .
O33 O 0.160(2) 1.3372(19) -0.4076(14) 0.075(5) Uani 1 1 d . U .
O34 O -0.013(2) 1.3622(16) -0.3435(13) 0.061(4) Uani 1 1 d . U .
O35 O -0.2065(19) 1.6358(17) -0.4641(14) 0.061(5) Uani 1 1 d . U .
O36 O -0.247(2) 1.3055(17) -0.5443(13) 0.067(4) Uani 1 1 d . U .
O37 O -0.227(2) 1.2068(15) -0.4089(14) 0.064(5) Uani 1 1 d . U .
O38 O 0.129(2) 1.1808(15) -0.5212(13) 0.064(6) Uani 1 1 d . U .
O39 O -0.305(3) 1.4650(17) -0.5335(14) 0.076(5) Uani 1 1 d . U .
O40 O -0.205(2) 1.3955(17) -0.3983(13) 0.066(4) Uani 1 1 d . U .
O41 O -0.4198(19) 1.3391(18) -0.6695(14) 0.067(6) Uani 1 1 d . U .
O42 O 0.193(2) 1.3659(15) -0.2392(13) 0.058(4) Uani 1 1 d . U .
O43 O -0.0763(18) 1.3059(12) -0.7806(10) 0.042(4) Uani 1 1 d . U .
O44 O -0.339(2) 1.5253(19) -0.3839(14) 0.067(6) Uani 1 1 d . U .
N1 N 0.0556(19) 1.1458(15) -0.1850(14) 0.039(4) Uani 1 1 d . U .
N2 N 0.0901(19) 1.1423(16) -0.2546(14) 0.038(5) Uani 1 1 d . U .
H2 H 0.1308 1.1894 -0.2686 0.046 Uiso 1 1 calc R . .
N3 N -0.353(2) 0.7915(17) -0.2972(15) 0.048(5) Uani 1 1 d . U .
N4 N -0.364(2) 0.8592(19) -0.3404(17) 0.057(6) Uani 1 1 d . U .
N5 N 0.141(2) 1.3474(17) -0.0205(15) 0.049(5) Uani 1 1 d . U .
N6 N 0.071(2) 1.3568(15) 0.0229(13) 0.037(5) Uani 1 1 d . U .
H6 H 0.0128 1.3137 0.0236 0.045 Uiso 1 1 calc R . .
N7 N 0.349(2) 1.6925(19) 0.2866(15) 0.053(6) Uani 1 1 d . U .
N8 N 0.428(3) 1.647(2) 0.2780(17) 0.068(7) Uani 1 1 d . U .
C1 C 0.051(3) 1.056(2) -0.2972(17) 0.042(6) Uani 1 1 d . U .
C2 C -0.003(2) 0.9995(19) -0.2530(16) 0.036(5) Uani 1 1 d . U .
C3 C 0.004(2) 1.0569(18) -0.1845(15) 0.033(4) Uani 1 1 d . U .
C4 C 0.083(4) 1.040(3) -0.380(2) 0.083(13) Uani 1 1 d . U .
H4A H 0.0506 0.9755 -0.4047 0.124 Uiso 1 1 calc R . .
H4B H 0.0526 1.0817 -0.4158 0.124 Uiso 1 1 calc R . .
H4C H 0.1647 1.0527 -0.3691 0.124 Uiso 1 1 calc R . .
C5 C -0.044(2) 1.0253(19) -0.1186(16) 0.037(6) Uani 1 1 d . U .
H5A H -0.0770 0.9586 -0.1303 0.056 Uiso 1 1 calc R . .
H5B H 0.0164 1.0382 -0.0686 0.056 Uiso 1 1 calc R . .
H5C H -0.1016 1.0587 -0.1144 0.056 Uiso 1 1 calc R . .
C6 C -0.056(2) 0.8927(19) -0.2780(16) 0.038(5) Uani 1 1 d . U .
H6A H -0.0390 0.8725 -0.3268 0.045 Uiso 1 1 calc R . .
H6B H -0.0205 0.8586 -0.2361 0.045 Uiso 1 1 calc R . .
C7 C -0.183(3) 0.8660(19) -0.2925(16) 0.038(5) Uani 1 1 d . U .
C8 C -0.242(3) 0.792(2) -0.2623(18) 0.044(6) Uani 1 1 d . U .
C9 C -0.262(3) 0.905(2) -0.3416(18) 0.048(6) Uani 1 1 d . U .
C10 C -0.207(3) 0.719(2) -0.2148(18) 0.047(7) Uani 1 1 d . U .
H10A H -0.1252 0.7323 -0.1955 0.070 Uiso 1 1 calc R . .
H10B H -0.2383 0.7189 -0.1699 0.070 Uiso 1 1 calc R . .
H10C H -0.2355 0.6589 -0.2476 0.070 Uiso 1 1 calc R . .
C11 C -0.251(3) 0.987(2) -0.386(2) 0.070(9) Uani 1 1 d . U .
H11A H -0.1716 1.0126 -0.3812 0.105 Uiso 1 1 calc R . .
H11B H -0.2921 0.9677 -0.4424 0.105 Uiso 1 1 calc R . .
H11C H -0.2823 1.0351 -0.3651 0.105 Uiso 1 1 calc R . .
C12 C 0.104(3) 1.4464(19) 0.0670(17) 0.042(6) Uani 1 1 d . U .
C13 C 0.192(3) 1.496(2) 0.0473(18) 0.049(6) Uani 1 1 d . U .
C14 C 0.211(3) 1.432(2) -0.0133(18) 0.050(7) Uani 1 1 d . U .
C15 C 0.306(3) 1.444(3) -0.052(2) 0.083(13) Uani 1 1 d . U .
H15A H 0.3474 1.5088 -0.0409 0.124 Uiso 1 1 calc R . .
H15B H 0.3567 1.4044 -0.0305 0.124 Uiso 1 1 calc R . .
H15C H 0.2742 1.4263 -0.1090 0.124 Uiso 1 1 calc R . .
C16 C 0.034(3) 1.471(2) 0.120(2) 0.056(8) Uani 1 1 d . U .
H16A H -0.0233 1.4164 0.1196 0.084 Uiso 1 1 calc R . .
H16B H 0.0834 1.4921 0.1736 0.084 Uiso 1 1 calc R . .
H16C H -0.0016 1.5206 0.0998 0.084 Uiso 1 1 calc R . .
C17 C 0.247(3) 1.5941(19) 0.0711(17) 0.044(6) Uani 1 1 d . U .
H17A H 0.1897 1.6306 0.0535 0.053 Uiso 1 1 calc R . .
H17B H 0.3032 1.6099 0.0422 0.053 Uiso 1 1 calc R . .
C18 C 0.306(3) 1.6265(18) 0.1603(17) 0.039(5) Uani 1 1 d . U .
C19 C 0.271(2) 1.6836(18) 0.2156(15) 0.035(5) Uani 1 1 d . U .
C20 C 0.403(3) 1.607(2) 0.210(2) 0.051(6) Uani 1 1 d . U .
C21 C 0.169(3) 1.727(2) 0.2034(19) 0.055(7) Uani 1 1 d . U .
H21A H 0.1237 1.7128 0.1480 0.083 Uiso 1 1 calc R . .
H21B H 0.1236 1.7027 0.2371 0.083 Uiso 1 1 calc R . .
H21C H 0.1946 1.7948 0.2173 0.083 Uiso 1 1 calc R . .
C22 C 0.475(3) 1.548(3) 0.181(3) 0.082(10) Uani 1 1 d . U .
H22A H 0.4396 1.5239 0.1249 0.123 Uiso 1 1 calc R . .
H22B H 0.5502 1.5861 0.1875 0.123 Uiso 1 1 calc R . .
H22C H 0.4812 1.4962 0.2117 0.123 Uiso 1 1 calc R . .
O1W O 0.421(2) 0.892(2) 0.5808(16) 0.089(9) Uani 1 1 d . U .
H1WA H 0.4813 0.8872 0.6164 0.107 Uiso 1 1 d R . .
H1WB H 0.3741 0.8385 0.5710 0.107 Uiso 1 1 d R . .

loop_
_atom_site_aniso_label
_atom_site_aniso_U_11
_atom_site_aniso_U_22
_atom_site_aniso_U_33
_atom_site_aniso_U_23
_atom_site_aniso_U_13
_atom_site_aniso_U_12
W1 0.0246(7) 0.0418(7) 0.0619(8) 0.0370(6) -0.0021(6) 0.0041(5)
W2 0.0252(7) 0.0533(8) 0.0480(7) 0.0151(6) 0.0127(5) 0.0166(6)
W3 0.0297(7) 0.0268(6) 0.0349(6) 0.0057(5) -0.0103(5) -0.0047(5)
W4 0.0360(7) 0.0227(6) 0.0377(7) 0.0047(4) 0.0014(5) -0.0070(5)
W5 0.0379(7) 0.0335(6) 0.0453(7) 0.0169(5) 0.0224(6) 0.0067(5)
W6 0.0155(5) 0.0244(5) 0.0344(6) 0.0065(4) 0.0024(4) -0.0018(4)
W7 0.0549(9) 0.0307(6) 0.0447(7) -0.0048(5) 0.0050(6) 0.0150(6)
W8 0.0433(8) 0.0460(7) 0.0222(6) 0.0065(5) -0.0053(5) 0.0102(6)
W9 0.0586(9) 0.0337(6) 0.0379(7) 0.0027(5) 0.0132(6) -0.0141(6)
W10 0.0410(8) 0.0468(7) 0.0408(7) 0.0037(5) 0.0163(6) 0.0088(6)
W11 0.0309(7) 0.0378(7) 0.0339(7) 0.0001(5) -0.0095(5) -0.0046(5)
W12 0.0447(7) 0.0217(5) 0.0181(5) -0.0003(4) -0.0001(5) 0.0047(5)
Cu1 0.052(3) 0.0269(18) 0.066(3) -0.0112(16) -0.0088(19) 0.0075(18)
P1 0.003(2) 0.003(2) 0.004(2) 0.0012(11) -0.0003(11) 0.0011(10)
P2 0.0091(17) 0.0085(16) 0.0079(16) 0.0012(9) 0.0015(10) 0.0014(10)
O1 0.019(6) 0.018(7) 0.020(8) 0.000(6) -0.004(5) 0.000(5)
O2 0.024(7) 0.013(7) 0.028(10) 0.002(6) 0.002(7) 0.005(6)
O3 0.031(7) 0.021(8) 0.025(5) 0.005(4) 0.004(4) 0.007(5)
O4 0.015(4) 0.015(4) 0.015(4) 0.0021(12) 0.0042(16) 0.0034(13)
O5 0.074(11) 0.050(10) 0.039(7) 0.009(7) 0.012(7) 0.022(9)
O6 0.039(8) 0.042(6) 0.095(10) 0.016(5) 0.008(6) 0.005(5)
O7 0.051(7) 0.046(7) 0.037(8) 0.012(6) 0.010(6) 0.011(5)
O8 0.046(8) 0.079(10) 0.057(6) 0.025(5) 0.002(5) -0.003(7)
O9 0.047(8) 0.106(15) 0.060(11) 0.030(10) 0.008(7) -0.004(7)
O10 0.039(8) 0.085(11) 0.066(8) 0.031(7) 0.012(6) 0.016(7)
O11 0.055(8) 0.047(5) 0.057(8) 0.011(5) 0.012(6) 0.017(5)
O12 0.069(9) 0.051(7) 0.058(7) 0.013(5) 0.019(6) 0.021(6)
O13 0.047(7) 0.041(7) 0.088(9) 0.021(6) 0.017(6) 0.004(5)
O14 0.052(7) 0.053(8) 0.045(5) 0.008(5) 0.013(4) 0.016(6)
O15 0.023(6) 0.055(9) 0.062(11) 0.017(8) 0.002(6) -0.007(6)
O16 0.061(10) 0.057(10) 0.050(7) 0.012(7) 0.020(7) -0.005(8)
O17 0.070(12) 0.040(6) 0.076(11) 0.013(6) 0.032(9) 0.006(6)
O18 0.046(10) 0.025(7) 0.039(8) 0.011(6) -0.003(7) 0.008(7)
O19 0.062(10) 0.040(9) 0.053(9) 0.012(7) 0.020(8) 0.016(8)
O20 0.052(6) 0.048(8) 0.080(8) 0.008(6) 0.016(5) 0.001(5)
O21 0.056(10) 0.072(12) 0.041(7) 0.004(6) -0.003(6) -0.002(9)
O22 0.045(9) 0.051(9) 0.074(9) 0.008(7) 0.018(7) 0.019(7)
O23 0.027(7) 0.025(8) 0.021(5) 0.000(5) 0.000(4) 0.000(6)
O24 0.017(7) 0.032(9) 0.026(10) -0.001(7) 0.006(6) 0.000(6)
O25 0.035(3) 0.034(3) 0.034(3) 0.0048(11) 0.0095(13) 0.0078(12)
O26 0.028(7) 0.029(6) 0.026(5) -0.002(4) 0.004(4) 0.005(5)
O27 0.052(8) 0.058(9) 0.063(10) 0.010(7) 0.009(7) 0.014(7)
O28 0.060(10) 0.049(7) 0.056(9) 0.017(6) 0.018(8) 0.017(7)
O29 0.064(9) 0.047(7) 0.043(5) 0.011(5) 0.002(5) 0.018(6)
O30 0.058(6) 0.045(8) 0.043(7) -0.009(6) 0.002(5) 0.002(5)
O31 0.052(7) 0.052(9) 0.047(9) 0.013(7) 0.006(6) 0.013(6)
O32 0.051(6) 0.037(8) 0.051(7) 0.014(6) 0.006(5) 0.008(5)
O33 0.072(8) 0.088(10) 0.054(6) -0.019(6) -0.001(5) 0.030(7)
O34 0.060(6) 0.067(9) 0.053(7) 0.011(6) 0.014(4) 0.013(5)
O35 0.047(12) 0.067(8) 0.064(12) 0.021(7) 0.003(10) 0.016(8)
O36 0.077(9) 0.064(9) 0.048(6) 0.004(5) 0.007(5) 0.008(7)
O37 0.066(11) 0.053(8) 0.063(11) 0.010(7) 0.014(9) -0.005(7)
O38 0.098(13) 0.050(8) 0.049(11) 0.009(7) 0.018(9) 0.037(9)
O39 0.106(13) 0.064(9) 0.049(6) 0.005(6) 0.012(6) 0.016(8)
O40 0.085(10) 0.063(7) 0.047(8) 0.003(6) 0.011(7) 0.020(7)
O41 0.039(7) 0.080(13) 0.065(10) -0.019(9) 0.002(6) 0.004(7)
O42 0.064(10) 0.055(9) 0.050(6) 0.009(6) 0.002(6) 0.024(7)
O43 0.066(11) 0.026(8) 0.023(6) -0.006(5) 0.007(6) -0.004(8)
O44 0.053(10) 0.095(13) 0.055(11) 0.015(9) 0.015(9) 0.022(9)
N1 0.025(9) 0.032(5) 0.054(6) 0.005(4) 0.004(6) 0.003(5)
N2 0.026(11) 0.033(7) 0.051(7) 0.010(5) 0.003(7) 0.008(7)
N3 0.038(8) 0.037(9) 0.055(12) -0.006(8) 0.000(7) 0.001(7)
N4 0.047(9) 0.046(11) 0.064(13) 0.003(9) -0.002(7) 0.003(7)
N5 0.047(10) 0.033(6) 0.055(8) 0.002(5) 0.005(7) -0.002(6)
N6 0.032(9) 0.025(7) 0.041(9) 0.009(6) -0.009(7) -0.001(6)
N7 0.054(11) 0.059(14) 0.037(8) 0.006(7) 0.002(7) 0.008(10)
N8 0.060(11) 0.077(16) 0.057(9) -0.001(8) 0.001(8) 0.020(11)
C1 0.042(15) 0.036(7) 0.045(8) 0.007(6) 0.011(9) 0.007(7)
C2 0.037(12) 0.032(6) 0.037(7) 0.001(5) 0.007(7) 0.007(6)
C3 0.032(4) 0.032(4) 0.033(4) 0.0039(11) 0.0090(15) 0.0075(13)
C4 0.12(3) 0.071(19) 0.068(13) 0.006(12) 0.048(19) 0.014(19)
C5 0.033(14) 0.038(12) 0.032(8) -0.005(8) 0.004(9) -0.003(11)
C6 0.039(8) 0.034(7) 0.033(11) 0.000(6) 0.004(7) 0.003(6)
C7 0.040(7) 0.031(8) 0.036(11) -0.007(7) 0.004(6) 0.001(6)
C8 0.037(8) 0.035(9) 0.050(12) 0.001(9) 0.004(7) -0.002(7)
C9 0.046(9) 0.035(10) 0.048(12) -0.005(9) -0.003(8) 0.002(7)
C10 0.042(14) 0.049(12) 0.058(15) 0.015(11) 0.027(11) 0.012(11)
C11 0.078(19) 0.051(13) 0.074(18) 0.016(13) 0.012(15) 0.011(12)
C12 0.051(11) 0.028(8) 0.036(11) 0.013(7) 0.002(9) -0.002(7)
C13 0.062(12) 0.031(7) 0.045(11) 0.005(6) 0.013(9) -0.010(7)
C14 0.056(12) 0.035(7) 0.045(12) 0.000(7) 0.008(11) -0.009(7)
C15 0.081(17) 0.064(18) 0.08(2) -0.036(17) 0.041(19) -0.036(15)
C16 0.067(16) 0.035(13) 0.058(16) 0.005(11) 0.022(14) -0.011(12)
C17 0.053(13) 0.034(8) 0.040(8) 0.006(6) 0.020(7) -0.010(7)
C18 0.044(10) 0.027(10) 0.042(7) 0.007(6) 0.018(6) -0.014(7)
C19 0.041(10) 0.027(10) 0.031(8) 0.013(7) 0.011(7) -0.009(8)
C20 0.050(10) 0.042(12) 0.053(9) 0.010(8) 0.014(7) -0.007(9)
C21 0.056(12) 0.049(16) 0.053(15) 0.002(12) 0.009(10) 0.008(11)
C22 0.060(16) 0.08(2) 0.097(19) -0.015(16) 0.013(14) 0.007(15)
O1W 0.035(15) 0.11(2) 0.10(2) 0.007(18) -0.010(14) 0.013(15)

loop_
_atom_type_symbol
_atom_type_description
_atom_type_scat_dispersion_real
_atom_type_scat_dispersion_imag
_atom_type_scat_source
C C 0.0033 0.0016 'International Tables Vol C Tables 4.2.6.8 and 6.1.1.4'
H H 0.0000 0.0000 'International Tables Vol C Tables 4.2.6.8 and 6.1.1.4'
Cu Cu 0.3201 1.2651 'International Tables Vol C Tables 4.2.6.8 and 6.1.1.4'
N N 0.0061 0.0033 'International Tables Vol C Tables 4.2.6.8 and 6.1.1.4'
O O 0.0106 0.0060 'International Tables Vol C Tables 4.2.6.8 and 6.1.1.4'
P P 0.1023 0.0942 'International Tables Vol C Tables 4.2.6.8 and 6.1.1.4'
W W -0.8490 6.8722 'International Tables Vol C Tables 4.2.6.8 and 6.1.1.4'

loop_
_geom_angle_atom_site_label_1
_geom_angle_atom_site_label_2
_geom_angle_atom_site_label_3
_geom_angle
_geom_angle_site_symmetry_1
_geom_angle_site_symmetry_3
O6 W1 O10 84.3(11) . 2_675
O8 W1 O6 154.3(10) . .
O8 W1 O10 87.4(10) . 2_675
O8 W1 O13 91.3(10) . .
O13 W1 O6 86.6(10) . .
O13 W1 O10 155.7(10) . 2_675
O18 W1 O6 102.0(9) . .
O18 W1 O8 103.5(10) . .
O18 W1 O10 102.1(10) . 2_675
O18 W1 O13 101.8(10) . .
O9 W2 O2 61.6(11) 2_675 .
O9 W2 O12 87.1(10) 2_675 .
O10 W2 O2 64.5(10) . .
O10 W2 O9 87.2(10) . 2_675
O10 W2 O12 156.9(10) . .
O11 W2 O2 95.6(10) . .
O11 W2 O9 155.5(11) . 2_675
O11 W2 O10 90.7(10) . .
O11 W2 O12 85.3(9) . .
O12 W2 O2 93.3(10) . .
O22 W2 O2 157.0(10) . .
O22 W2 O9 101.8(12) . 2_675
O22 W2 O10 100.9(11) . .
O22 W2 O11 102.6(10) . .
O22 W2 O12 102.1(10) . .
O5 W3 O3 90.6(10) 2_675 .
O5 W3 O19 85.7(9) 2_675 .
O5 W3 O20 87.9(10) 2_675 .
O6 W3 O3 64.7(11) . .
O6 W3 O5 154.5(10) . 2_675
O6 W3 O19 90.3(9) . .
O6 W3 O20 85.7(10) . .
O19 W3 O3 96.3(10) . .
O20 W3 O3 61.0(11) . .
O20 W3 O19 156.3(10) . .
O21 W3 O3 159.3(11) . .
O21 W3 O5 99.5(11) . 2_675
O21 W3 O6 106.0(11) . .
O21 W3 O19 102.4(10) . .
O21 W3 O20 101.1(11) . .
O5 W4 O2 93.2(10) . 2_675
O5 W4 O7 86.4(9) . .
O5 W4 O8 154.4(10) . .
O7 W4 O2 93.1(10) . 2_675
O8 W4 O2 64.3(10) . 2_675
O8 W4 O7 83.0(9) . .
O9 W4 O2 61.2(12) . 2_675
O9 W4 O5 92.3(10) . .
O9 W4 O7 154.1(11) . .
O9 W4 O8 87.3(10) . .
O17 W4 O2 158.9(12) . 2_675
O17 W4 O5 101.7(10) . .
O17 W4 O7 102.7(10) . .
O17 W4 O8 103.3(11) . .
O17 W4 O9 102.9(12) . .
O12 W5 O3 93.0(11) . .
O12 W5 O13 158.6(10) . .
O12 W5 O14 86.8(10) . .
O13 W5 O3 67.4(10) . .
O14 W5 O3 93.6(10) . .
O14 W5 O13 85.9(9) . .
O16 W5 O3 158.8(12) . .
O16 W5 O12 101.8(11) . .
O16 W5 O13 99.5(11) . .
O16 W5 O14 102.2(10) . .
O16 W5 O20 102.3(10) . .
O20 W5 O3 61.5(11) . .
O20 W5 O12 92.8(10) . .
O20 W5 O13 85.4(10) . .
O20 W5 O14 155.1(10) . .
O4 W6 O1 37.8(9) 2_675 .
O7 W6 O1 65.9(9) . .
O7 W6 O4 92.2(10) . 2_675
O7 W6 O11 155.6(9) . .
O7 W6 O14 89.2(9) . .
O7 W6 O19 88.5(8) . 2_675
O11 W6 O1 90.4(10) . .
O11 W6 O4 64.1(10) . 2_675
O11 W6 O19 86.9(9) . 2_675
O14 W6 O1 91.9(9) . .
O14 W6 O4 64.6(9) . 2_675
O14 W6 O11 85.6(9) . .
O14 W6 O19 156.8(9) . 2_675
O15 W6 O1 160.9(10) . .
O15 W6 O4 161.4(10) . 2_675
O15 W6 O7 101.0(10) . .
O15 W6 O11 103.4(11) . .
O15 W6 O14 102.1(10) . .
O15 W6 O19 101.0(10) . 2_675
O19 W6 O1 66.1(10) 2_675 .
O19 W6 O4 92.4(9) 2_675 2_675
O29 W7 O25 93.7(11) . .
O30 W7 O25 63.7(11) . .
O30 W7 O29 81.9(10) . .
O30 W7 O33 96.1(10) . .
O30 W7 O35 154.3(10) . 2_584
O33 W7 O25 62.3(12) . .
O33 W7 O29 153.3(11) . .
O33 W7 O35 82.9(11) . 2_584
O35 W7 O25 93.9(11) 2_584 .
O35 W7 O29 87.6(10) 2_584 .
O38 W7 O25 159.8(11) . .
O38 W7 O29 102.4(10) . .
O38 W7 O30 106.2(11) . .
O38 W7 O33 103.7(11) . .
O38 W7 O35 98.9(11) . 2_584
O27 W8 O25 92.1(11) . .
O27 W8 O33 81.0(11) . .
O28 W8 O25 96.3(11) . .
O28 W8 O27 88.1(10) . .
O28 W8 O33 153.2(10) . .
O33 W8 O25 60.0(11) . .
O34 W8 O25 63.5(11) . .
O34 W8 O27 151.5(10) . .
O34 W8 O28 80.8(11) . .
O34 W8 O33 97.4(11) . .
O42 W8 O25 155.7(11) . .
O42 W8 O27 102.8(11) . .
O42 W8 O28 103.2(10) . .
O42 W8 O33 103.1(11) . .
O42 W8 O34 105.2(11) . .
O30 W9 O25 59.8(10) . .
O30 W9 O34 94.0(9) . .
O34 W9 O25 59.7(10) . .
O36 W9 O25 92.4(11) . .
O36 W9 O30 84.0(10) . .
O36 W9 O34 147.7(9) . .
O37 W9 O25 159.2(13) . .
O37 W9 O30 109.0(11) . .
O37 W9 O34 106.9(10) . .
O37 W9 O36 104.2(11) . .
O37 W9 O40 98.7(11) . .
O40 W9 O25 94.0(11) . .
O40 W9 O30 152.3(10) . .
O40 W9 O34 78.0(10) . .
O40 W9 O36 88.9(11) . .
O31 W10 O24 95.5(10) 2_584 2_584
O31 W10 O35 87.1(9) 2_584 .
O31 W10 O39 154.3(11) 2_584 .
O31 W10 O40 90.0(10) 2_584 .
O35 W10 O24 90.4(11) . 2_584
O35 W10 O39 83.2(10) . .
O39 W10 O24 60.9(12) . 2_584
O40 W10 O24 65.5(11) . 2_584
O40 W10 O35 155.3(11) . .
O40 W10 O39 89.0(10) . .
O44 W10 O24 159.8(11) . 2_584
O44 W10 O31 101.3(11) . 2_584
O44 W10 O35 101.5(11) . .
O44 W10 O39 103.9(12) . .
O44 W10 O40 103.1(12) . .
O27 W11 O24 90.3(10) 2_584 2_584
O27 W11 O32 87.5(9) 2_584 .
O32 W11 O24 91.6(10) . 2_584
O36 W11 O24 64.2(11) . 2_584
O36 W11 O27 152.9(10) . 2_584
O36 W11 O32 84.5(10) . .
O39 W11 O24 62.6(12) . 2_584
O39 W11 O27 87.2(11) . 2_584
O39 W11 O32 153.5(11) . .
O39 W11 O36 88.5(11) . .
O41 W11 O24 160.3(11) . 2_584
O41 W11 O27 103.4(12) . 2_584
O41 W11 O32 103.0(10) . .
O41 W11 O36 103.6(12) . .
O41 W11 O39 103.5(12) . .
O26 W12 O23 34.8(11) . .
O28 W12 O23 65.7(10) 2_584 .
O28 W12 O26 88.4(10) 2_584 .
O29 W12 O23 91.3(10) . .
O29 W12 O26 66.9(10) . .
O29 W12 O28 155.2(9) . 2_584
O29 W12 O31 84.1(9) . .
O31 W12 O23 91.0(10) . .
O31 W12 O26 65.1(10) . .
O31 W12 O28 87.2(9) . 2_584
O32 W12 O23 65.7(10) . .
O32 W12 O26 91.1(10) . .
O32 W12 O28 88.5(9) . 2_584
O32 W12 O29 90.1(9) . .
O32 W12 O31 155.9(9) . .
O43 W12 O23 164.2(11) . .
O43 W12 O26 160.9(11) . .
O43 W12 O28 103.7(9) . 2_584
O43 W12 O29 100.7(9) . .
O43 W12 O31 100.3(10) . .
O43 W12 O32 103.8(10) . .
O10 Cu1 O22 54.5(6) . .
O10 Cu1 O42 98.1(6) . .
O22 Cu1 O42 146.1(6) . .
N1 Cu1 O10 80.1(9) . .
N1 Cu1 O22 106.8(8) . .
N1 Cu1 O42 84.5(8) . .
N1 Cu1 N5 170.5(11) . .
N5 Cu1 O10 108.1(10) . .
N5 Cu1 O22 75.4(9) . .
N5 Cu1 O42 98.9(9) . .
P1 P1 O1 55(9) 2_675 2_675
P1 P1 O1 116(10) 2_675 .
P1 P1 O2 39(9) 2_675 .
P1 P1 O2 135(10) 2_675 2_675
P1 P1 O3 118(10) 2_675 2_675
P1 P1 O3 54(10) 2_675 .
P1 P1 O4 118(10) 2_675 .
P1 P1 O4 53(9) 2_675 2_675
O1 P1 O1 171.1(14) . 2_675
O1 P1 O2 64.6(17) 2_675 .
O1 P1 O2 109(2) . .
O1 P1 O2 73(2) . 2_675
O1 P1 O3 72(2) . 2_675
O1 P1 O3 111(2) . .
O1 P1 O3 65.1(17) 2_675 .
O1 P1 O4 125(2) . .
O1 P1 O4 107.6(18) 2_675 2_675
O1 P1 O4 63.6(18) . 2_675
O2 P1 O1 113(2) 2_675 2_675
O2 P1 O2 173.7(14) 2_675 .
O2 P1 O3 80.9(19) 2_675 .
O2 P1 O3 107(2) 2_675 2_675
O2 P1 O4 109(2) 2_675 2_675
O3 P1 O1 111(2) 2_675 2_675
O3 P1 O2 79.1(19) 2_675 .
O3 P1 O2 92.8(17) . .
O3 P1 O3 171.9(13) 2_675 .
O3 P1 O4 109(2) 2_675 2_675
O4 P1 O1 64.1(18) . 2_675
O4 P1 O2 67.9(16) 2_675 .
O4 P1 O2 77.0(19) . 2_675
O4 P1 O2 105.8(19) . .
O4 P1 O3 109(2) . .
O4 P1 O3 66.4(18) 2_675 .
O4 P1 O3 73.7(19) . 2_675
O4 P1 O4 171.6(13) . 2_675
O23 P2 O23 180.0 . 2_584
O23 P2 O24 69.7(18) . 2_584
O23 P2 O24 110.3(18) 2_584 2_584
O23 P2 O24 69.7(18) 2_584 .
O23 P2 O24 110.3(18) . .
O23 P2 O25 105.8(18) . .
O23 P2 O25 105.8(18) 2_584 2_584
O23 P2 O25 74.2(18) 2_584 .
O23 P2 O25 74.2(18) . 2_584
O23 P2 O26 118.7(19) . 2_584
O23 P2 O26 118.7(19) 2_584 .
O23 P2 O26 61.3(19) . .
O23 P2 O26 61.3(19) 2_584 2_584
O24 P2 O24 180(2) 2_584 .
O24 P2 O25 75.5(19) . 2_584
O24 P2 O25 104.5(19) . .
O24 P2 O25 104.5(19) 2_584 2_584
O24 P2 O25 75.5(19) 2_584 .
O25 P2 O25 180(3) . 2_584
O26 P2 O24 108.7(18) . 2_584
O26 P2 O24 71.3(18) 2_584 2_584
O26 P2 O24 71.3(18) . .
O26 P2 O24 108.7(18) 2_584 .
O26 P2 O25 107.9(18) 2_584 .
O26 P2 O25 72.1(18) . .
O26 P2 O25 72.1(18) 2_584 2_584
O26 P2 O25 107.9(18) . 2_584
O26 P2 O26 180.0 . 2_584
P1 O1 W6 131.6(19) . .
P1 O1 W6 122.8(18) 2_675 .
P1 O1 P1 8.9(14) . 2_675
P1 O1 O2 62.8(17) 2_675 2_675
P1 O1 O2 56.6(17) . 2_675
P1 O1 O3 57.3(18) . 2_675
P1 O1 O3 61.1(17) 2_675 2_675
P1 O1 O4 55.5(16) 2_675 2_675
P1 O1 O4 64.3(17) . 2_675
O2 O1 W6 132.7(19) 2_675 .
O3 O1 W6 136(2) 2_675 .
O3 O1 O2 90(2) 2_675 2_675
O4 O1 W6 67.3(16) 2_675 .
O4 O1 O2 99(2) 2_675 2_675
O4 O1 O3 100(2) 2_675 2_675
W2 O2 W4 95.8(11) . 2_675
P1 O2 W2 123.1(18) 2_675 .
P1 O2 W2 126.0(17) . .
P1 O2 W4 126.4(18) . 2_675
P1 O2 W4 124(2) 2_675 2_675
P1 O2 P1 6.3(14) 2_675 .
P1 O2 O1 50.3(16) 2_675 2_675
P1 O2 O1 52.6(15) . 2_675
O1 O2 W2 139.7(19) 2_675 .
O1 O2 W4 73.9(14) 2_675 2_675
W5 O3 W3 95.9(11) . .
P1 O3 W3 125.1(19) 2_675 .
P1 O3 W3 127.5(18) . .
P1 O3 W5 124(2) 2_675 .
P1 O3 W5 128(2) . .
P1 O3 P1 8.1(13) 2_675 .
P1 O3 O1 50.6(16) 2_675 2_675
P1 O3 O1 53.8(15) . 2_675
P1 O3 O4 55.0(15) . 2_675
P1 O3 O4 51.4(16) 2_675 2_675
O1 O3 W3 74.4(15) 2_675 .
O1 O3 W5 139(2) 2_675 .
O1 O3 O4 92(2) 2_675 2_675
O4 O3 W3 145(2) 2_675 .
O4 O3 W5 73.4(15) 2_675 .
P1 O4 W6 135.3(17) . 2_675
P1 O4 W6 127.0(16) 2_675 2_675
P1 O4 P1 8.4(13) . 2_675
P1 O4 O1 60.4(17) . 2_675
P1 O4 O3 54.9(17) . 2_675
P1 O4 O3 58.5(16) 2_675 2_675
O1 O4 W6 74.9(15) 2_675 2_675
O1 O4 P1 52.2(16) 2_675 2_675
O1 O4 O3 97(2) 2_675 2_675
O3 O4 W6 137.6(18) 2_675 2_675
W3 O5 W4 140.7(11) 2_675 .
W3 O6 W1 142.8(13) . .
W6 O7 W4 139.0(11) . .
W1 O8 W4 140.1(13) . .
W4 O9 W2 140.8(16) . 2_675
W1 O10 Cu1 115.1(10) 2_675 .
W2 O10 W1 141.7(13) . 2_675
W2 O10 Cu1 100.7(9) . .
W2 O11 W6 142.0(13) . .
W5 O12 W2 137.8(12) . .
W1 O13 W5 138.1(11) . .
W6 O14 W5 140.4(12) . .
W3 O19 W6 138.4(13) . 2_675
W5 O20 W3 141.0(14) . .
W2 O22 Cu1 103.5(9) . .
P2 O23 W12 131(2) . .
P2 O23 O24 56.9(15) . 2_584
P2 O23 O26 59.7(18) . .
O24 O23 W12 135(2) 2_584 .
O26 O23 W12 71.7(18) . .
O26 O23 O24 99(3) . 2_584
W11 O24 W10 92.9(11) 2_584 2_584
P2 O24 W10 125.4(17) . 2_584
P2 O24 W11 127.5(17) . 2_584
P2 O24 O23 53.4(15) . 2_584
P2 O24 O26 53.0(15) . .
O23 O24 W10 141(2) 2_584 2_584
O23 O24 W11 74.1(16) 2_584 2_584
O23 O24 O26 94(2) 2_584 .
O26 O24 W10 72.4(16) . 2_584
O26 O24 W11 140(2) . 2_584
W7 O25 W8 95.3(13) . .
W7 O25 W9 94.1(12) . .
W8 O25 W9 92.3(11) . .
P2 O25 W7 126.0(18) . .
P2 O25 W8 121.1(18) . .
P2 O25 W9 120(2) . .
P2 O25 O26 49.9(14) . .
O26 O25 W7 76.2(16) . .
O26 O25 W8 138(2) . .
O26 O25 W9 129(2) . .
P2 O26 W12 132(2) . .
P2 O26 O23 59.0(18) . .
P2 O26 O24 55.7(15) . .
P2 O26 O25 58.0(16) . .
O23 O26 W12 73.5(18) . .
O23 O26 O24 98(3) . .
O23 O26 O25 95(2) . .
O24 O26 W12 140(2) . .
O24 O26 O25 88(2) . .
O25 O26 W12 130(2) . .
W8 O27 W11 141.3(14) . 2_584
W8 O28 W12 139.6(12) . 2_584
W12 O29 W7 140.5(12) . .
W7 O30 W9 139.4(11) . .
W10 O31 W12 139.9(12) 2_584 .
W12 O32 W11 140.3(11) . .
W7 O33 W8 139.2(15) . .
W8 O34 W9 140.1(13) . .
W7 O35 W10 137.4(13) 2_584 .
W11 O36 W9 142.8(13) . .
W11 O39 W10 141.7(17) . .
W9 O40 W10 139.7(13) . .
W8 O42 Cu1 137.6(12) . .
N2 N1 Cu1 124.0(16) . .
C3 N1 Cu1 129.9(19) . .
C3 N1 N2 104(2) . .
N1 N2 H2 124.5 . .
C1 N2 N1 111(2) . .
C1 N2 H2 124.5 . .
N4 N3 C8 111(3) . .
N3 N4 C9 110(3) . .
N6 N5 Cu1 123.1(18) . .
N6 N5 C14 107(2) . .
C14 N5 Cu1 126(2) . .
N5 N6 H6 124.9 . .
N5 N6 C12 110(2) . .
C12 N6 H6 124.9 . .
C19 N7 N8 108(3) . .
C20 N8 N7 111(3) . .
N2 C1 C2 107(2) . .
N2 C1 C4 117(2) . .
C2 C1 C4 136(3) . .
C1 C2 C3 106(2) . .
C1 C2 C6 124(2) . .
C3 C2 C6 130(3) . .
N1 C3 C2 112(2) . .
N1 C3 C5 123(2) . .
C2 C3 C5 125(2) . .
C1 C4 H4A 109.5 . .
C1 C4 H4B 109.5 . .
C1 C4 H4C 109.5 . .
H4A C4 H4B 109.5 . .
H4A C4 H4C 109.5 . .
H4B C4 H4C 109.5 . .
C3 C5 H5A 109.5 . .
C3 C5 H5B 109.5 . .
C3 C5 H5C 109.5 . .
H5A C5 H5B 109.5 . .
H5A C5 H5C 109.5 . .
H5B C5 H5C 109.5 . .
C2 C6 H6A 108.7 . .
C2 C6 H6B 108.7 . .
H6A C6 H6B 107.6 . .
C7 C6 C2 114(2) . .
C7 C6 H6A 108.7 . .
C7 C6 H6B 108.7 . .
C8 C7 C6 126(3) . .
C9 C7 C6 126(3) . .
C9 C7 C8 108(3) . .
N3 C8 C7 103(3) . .
N3 C8 C10 122(3) . .
C7 C8 C10 134(3) . .
N4 C9 C7 107(3) . .
N4 C9 C11 120(3) . .
C7 C9 C11 133(3) . .
C8 C10 H10A 109.5 . .
C8 C10 H10B 109.5 . .
C8 C10 H10C 109.5 . .
H10A C10 H10B 109.5 . .
H10A C10 H10C 109.5 . .
H10B C10 H10C 109.5 . .
C9 C11 H11A 109.5 . .
C9 C11 H11B 109.5 . .
C9 C11 H11C 109.5 . .
H11A C11 H11B 109.5 . .
H11A C11 H11C 109.5 . .
H11B C11 H11C 109.5 . .
N6 C12 C16 118(2) . .
C13 C12 N6 109(3) . .
C13 C12 C16 133(3) . .
C12 C13 C14 104(3) . .
C12 C13 C17 129(3) . .
C17 C13 C14 127(3) . .
N5 C14 C13 109(3) . .
N5 C14 C15 120(3) . .
C13 C14 C15 130(3) . .
C14 C15 H15A 109.5 . .
C14 C15 H15B 109.5 . .
C14 C15 H15C 109.5 . .
H15A C15 H15B 109.5 . .
H15A C15 H15C 109.5 . .
H15B C15 H15C 109.5 . .
C12 C16 H16A 109.5 . .
C12 C16 H16B 109.5 . .
C12 C16 H16C 109.5 . .
H16A C16 H16B 109.5 . .
H16A C16 H16C 109.5 . .
H16B C16 H16C 109.5 . .
C13 C17 H17A 107.9 . .
C13 C17 H17B 107.9 . .
C13 C17 C18 118(2) . .
H17A C17 H17B 107.2 . .
C18 C17 H17A 107.9 . .
C18 C17 H17B 107.9 . .
C19 C18 C17 128(3) . .
C20 C18 C17 130(3) . .
C20 C18 C19 102(3) . .
N7 C19 C18 106(3) . .
N7 C19 C21 122(3) . .
C18 C19 C21 131(3) . .
N8 C20 C18 113(3) . .
N8 C20 C22 124(4) . .
C18 C20 C22 123(3) . .
C19 C21 H21A 109.5 . .
C19 C21 H21B 109.5 . .
C19 C21 H21C 109.5 . .
H21A C21 H21B 109.5 . .
H21A C21 H21C 109.5 . .
H21B C21 H21C 109.5 . .
C20 C22 H22A 109.5 . .
C20 C22 H22B 109.5 . .
C20 C22 H22C 109.5 . .
H22A C22 H22B 109.5 . .
H22A C22 H22C 109.5 . .
H22B C22 H22C 109.5 . .
H1WA O1W H1WB 107.7 . .

loop_
_geom_bond_atom_site_label_1
_geom_bond_atom_site_label_2
_geom_bond_distance
_geom_bond_site_symmetry_2
W1 O6 1.89(2) .
W1 O8 1.86(2) .
W1 O10 1.91(2) 2_675
W1 O13 1.88(2) .
W1 O18 1.673(18) .
W2 O2 2.37(3) .
W2 O9 1.89(2) 2_675
W2 O10 1.87(2) .
W2 O11 1.86(2) .
W2 O12 1.91(2) .
W2 O22 1.66(2) .
W3 O3 2.40(3) .
W3 O5 1.89(2) 2_675
W3 O6 1.87(2) .
W3 O19 1.89(2) .
W3 O20 1.89(2) .
W3 O21 1.68(2) .
W4 O2 2.40(3) 2_675
W4 O5 1.89(2) .
W4 O7 1.95(2) .
W4 O8 1.95(2) .
W4 O9 1.87(2) .
W4 O17 1.66(2) .
W5 O3 2.39(3) .
W5 O12 1.89(2) .
W5 O13 1.92(2) .
W5 O14 1.90(2) .
W5 O16 1.67(2) .
W5 O20 1.88(2) .
W6 O1 2.48(3) .
W6 O4 2.37(3) 2_675
W6 O7 1.85(2) .
W6 O11 1.91(2) .
W6 O14 1.88(2) .
W6 O15 1.631(18) .
W6 O19 1.91(2) 2_675
W7 O25 2.38(4) .
W7 O29 1.90(2) .
W7 O30 1.80(2) .
W7 O33 1.88(2) .
W7 O35 1.88(2) 2_584
W7 O38 1.68(2) .
W8 O25 2.46(4) .
W8 O27 1.88(2) .
W8 O28 1.82(2) .
W8 O33 1.93(2) .
W8 O34 1.71(2) .
W8 O42 1.68(2) .
W9 O25 2.47(3) .
W9 O30 1.98(2) .
W9 O34 2.07(2) .
W9 O36 1.90(2) .
W9 O37 1.68(2) .
W9 O40 1.87(2) .
W10 O24 2.48(3) 2_584
W10 O31 1.86(2) 2_584
W10 O35 1.94(2) .
W10 O39 1.96(2) .
W10 O40 1.91(2) .
W10 O44 1.65(2) .
W11 O24 2.46(3) 2_584
W11 O27 1.89(2) 2_584
W11 O32 1.90(2) .
W11 O36 1.86(2) .
W11 O39 1.83(2) .
W11 O41 1.66(2) .
W12 O23 2.45(3) .
W12 O26 2.43(3) .
W12 O28 1.95(2) 2_584
W12 O29 1.88(2) .
W12 O31 1.93(2) .
W12 O32 1.87(2) .
W12 O43 1.650(16) .
Cu1 O10 2.93(2) .
Cu1 O22 3.01(2) .
Cu1 O42 3.30(2) .
Cu1 N1 1.86(2) .
Cu1 N5 1.87(2) .
P1 P1 0.26(3) 2_675
P1 O1 1.39(4) .
P1 O1 1.52(3) 2_675
P1 O2 1.70(4) .
P1 O2 1.51(4) 2_675
P1 O3 1.51(4) 2_675
P1 O3 1.65(4) .
P1 O4 1.58(3) 2_675
P1 O4 1.44(4) .
P2 O23 1.43(3) 2_584
P2 O23 1.43(3) .
P2 O24 1.49(3) 2_584
P2 O24 1.49(3) .
P2 O25 1.59(4) 2_584
P2 O25 1.59(4) .
P2 O26 1.44(3) .
P2 O26 1.44(3) 2_584
O1 P1 1.52(3) 2_675
O1 O2 1.73(5) 2_675
O1 O3 1.71(4) 2_675
O1 O4 1.57(4) 2_675
O2 W4 2.40(3) 2_675
O2 P1 1.51(4) 2_675
O2 O1 1.73(5) 2_675
O3 P1 1.51(4) 2_675
O3 O1 1.71(4) 2_675
O3 O4 1.77(5) 2_675
O4 W6 2.37(3) 2_675
O4 P1 1.58(3) 2_675
O4 O1 1.57(4) 2_675
O4 O3 1.77(5) 2_675
O5 W3 1.89(2) 2_675
O9 W2 1.89(2) 2_675
O10 W1 1.91(2) 2_675
O19 W6 1.91(2) 2_675
O23 O24 1.67(4) 2_584
O23 O26 1.46(5) .
O24 W10 2.48(3) 2_584
O24 W11 2.46(3) 2_584
O24 O23 1.67(4) 2_584
O24 O26 1.71(4) .
O25 O26 1.79(5) .
O27 W11 1.89(2) 2_584
O28 W12 1.95(2) 2_584
O31 W10 1.86(2) 2_584
O35 W7 1.88(2) 2_584
N1 N2 1.39(3) .
N1 C3 1.33(3) .
N2 H2 0.8600 .
N2 C1 1.34(3) .
N3 N4 1.29(4) .
N3 C8 1.36(4) .
N4 C9 1.32(4) .
N5 N6 1.32(3) .
N5 C14 1.34(4) .
N6 H6 0.8600 .
N6 C12 1.39(3) .
N7 N8 1.33(4) .
N7 C19 1.32(4) .
N8 C20 1.21(4) .
C1 C2 1.36(4) .
C1 C4 1.61(4) .
C2 C3 1.38(4) .
C2 C6 1.54(4) .
C3 C5 1.49(4) .
C4 H4A 0.9600 .
C4 H4B 0.9600 .
C4 H4C 0.9600 .
C5 H5A 0.9600 .
C5 H5B 0.9600 .
C5 H5C 0.9600 .
C6 H6A 0.9700 .
C6 H6B 0.9700 .
C6 C7 1.49(4) .
C7 C8 1.39(4) .
C7 C9 1.36(4) .
C8 C10 1.45(4) .
C9 C11 1.48(4) .
C10 H10A 0.9600 .
C10 H10B 0.9600 .
C10 H10C 0.9600 .
C11 H11A 0.9600 .
C11 H11B 0.9600 .
C11 H11C 0.9600 .
C12 C13 1.34(4) .
C12 C16 1.49(4) .
C13 C14 1.46(4) .
C13 C17 1.43(4) .
C14 C15 1.49(5) .
C15 H15A 0.9600 .
C15 H15B 0.9600 .
C15 H15C 0.9600 .
C16 H16A 0.9600 .
C16 H16B 0.9600 .
C16 H16C 0.9600 .
C17 H17A 0.9700 .
C17 H17B 0.9700 .
C17 C18 1.52(4) .
C18 C19 1.44(4) .
C18 C20 1.37(5) .
C19 C21 1.51(4) .
C20 C22 1.51(5) .
C21 H21A 0.9600 .
C21 H21B 0.9600 .
C21 H21C 0.9600 .
C22 H22A 0.9600 .
C22 H22B 0.9600 .
C22 H22C 0.9600 .
O1W H1WA 0.8503 .
O1W H1WB 0.8498 .

loop_
_geom_torsion_atom_site_label_1
_geom_torsion_atom_site_label_2
_geom_torsion_atom_site_label_3
_geom_torsion_atom_site_label_4
_geom_torsion
_geom_torsion_site_symmetry_1
_geom_torsion_site_symmetry_4
W7 O25 O26 W12 63(2) . .
W7 O25 O26 P2 -176.5(18) . .
W7 O25 O26 O23 135(2) . .
W7 O25 O26 O24 -126.9(19) . .
W8 O25 O26 W12 145(2) . .
W8 O25 O26 P2 -94(3) . .
W8 O25 O26 O23 -142(3) . .
W8 O25 O26 O24 -44(3) . .
W9 O25 O26 W12 -22(4) . .
W9 O25 O26 P2 99(3) . .
W9 O25 O26 O23 51(3) . .
W9 O25 O26 O24 149(2) . .
W10 O24 O26 W12 -63(3) 2_584 .
W10 O24 O26 P2 179.3(18) 2_584 .
W10 O24 O26 O23 -137(2) 2_584 .
W10 O24 O26 O25 127.8(19) 2_584 .
W11 O24 O26 W12 -136(3) 2_584 .
W11 O24 O26 P2 107(3) 2_584 .
W11 O24 O26 O23 150(3) 2_584 .
W11 O24 O26 O25 55(3) 2_584 .
W12 O23 O26 P2 -178.2(16) . .
W12 O23 O26 O24 140.1(19) . .
W12 O23 O26 O25 -130.7(18) . .
Cu1 N1 N2 C1 170(2) . .
Cu1 N1 C3 C2 -168(2) . .
Cu1 N1 C3 C5 15(4) . .
Cu1 N5 N6 C12 -168(2) . .
Cu1 N5 C14 C13 168(2) . .
Cu1 N5 C14 C15 -23(5) . .
P1 P1 O1 W6 -12(13) 2_675 .
P1 P1 O1 O2 -132(12) 2_675 2_675
P1 P1 O1 O3 113(12) 2_675 2_675
P1 P1 O1 O4 -11(11) 2_675 2_675
P1 P1 O2 W2 -64(14) 2_675 .
P1 P1 O2 W4 70(14) 2_675 2_675
P1 P1 O2 O1 65(14) 2_675 2_675
P1 P1 O3 W3 -76(11) 2_675 .
P1 P1 O3 W5 64(11) 2_675 .
P1 P1 O3 O1 -64(11) 2_675 2_675
P1 P1 O3 O4 61(11) 2_675 2_675
P1 P1 O4 W6 12(13) 2_675 2_675
P1 P1 O4 O1 11(12) 2_675 2_675
P1 P1 O4 O3 -113(12) 2_675 2_675
P2 O23 O26 W12 178.2(16) . .
P2 O23 O26 O24 -41.7(16) . .
P2 O23 O26 O25 47.4(16) . .
P2 O24 O26 W12 117(3) . .
P2 O24 O26 O23 43.7(18) . .
P2 O24 O26 O25 -51.5(17) . .
P2 O25 O26 W12 -121(3) . .
P2 O25 O26 O23 -48.1(18) . .
P2 O25 O26 O24 49.7(16) . .
O1 W6 O7 W4 -12.7(15) . .
O1 W6 O14 W5 39(2) . .
O1 P1 O2 W2 -129(2) 2_675 .
O1 P1 O2 W2 44(3) . .
O1 P1 O2 W4 4.7(19) 2_675 2_675
O1 P1 O2 W4 178.2(19) . 2_675
O1 P1 O2 P1 108(15) . 2_675
O1 P1 O2 P1 -65(14) 2_675 2_675
O1 P1 O2 O1 173.5(16) . 2_675
O1 P1 O3 W3 -12(2) 2_675 .
O1 P1 O3 W3 177(2) . .
O1 P1 O3 W5 128(3) 2_675 .
O1 P1 O3 W5 -43(3) . .
O1 P1 O3 P1 -108(12) . 2_675
O1 P1 O3 P1 64(11) 2_675 2_675
O1 P1 O3 O1 -171.6(16) . 2_675
O1 P1 O3 O4 125(2) 2_675 2_675
O1 P1 O3 O4 -47(2) . 2_675
O1 P1 O4 W6 179(2) . 2_675
O1 P1 O4 W6 1(2) 2_675 2_675
O1 P1 O4 P1 167(14) . 2_675
O1 P1 O4 P1 -11(12) 2_675 2_675
O1 P1 O4 O1 178(2) . 2_675
O1 P1 O4 O3 -124(2) 2_675 2_675
O1 P1 O4 O3 54(3) . 2_675
O2 W2 O10 W1 -8(2) . 2_675
O2 W2 O10 Cu1 -166.7(12) . .
O2 W2 O11 W6 35(2) . .
O2 W2 O22 Cu1 54(3) . .
O2 W4 O5 W3 -36(2) 2_675 2_675
O2 W4 O9 W2 9.1(19) 2_675 2_675
O2 P1 O1 W6 120(3) 2_675 .
O2 P1 O1 W6 -54(3) . .
O2 P1 O1 P1 132(12) 2_675 2_675
O2 P1 O1 P1 -42(11) . 2_675
O2 P1 O1 O2 -173.8(15) . 2_675
O2 P1 O1 O3 71(2) . 2_675
O2 P1 O1 O3 -115(2) 2_675 2_675
O2 P1 O1 O4 122(2) 2_675 2_675
O2 P1 O1 O4 -52(2) . 2_675
O2 P1 O3 W3 -72(2) . .
O2 P1 O3 W3 108(2) 2_675 .
O2 P1 O3 W5 68(2) . .
O2 P1 O3 W5 -111(2) 2_675 .
O2 P1 O3 P1 -176(12) 2_675 2_675
O2 P1 O3 P1 4(10) . 2_675
O2 P1 O3 O1 120(2) 2_675 2_675
O2 P1 O3 O1 -60.2(19) . 2_675
O2 P1 O3 O4 -115(2) 2_675 2_675
O2 P1 O3 O4 64.3(17) . 2_675
O2 P1 O4 W6 -123(3) 2_675 2_675
O2 P1 O4 W6 52(3) . 2_675
O2 P1 O4 P1 -134(13) 2_675 2_675
O2 P1 O4 P1 40(11) . 2_675
O2 P1 O4 O1 -123(2) 2_675 2_675
O2 P1 O4 O1 51(2) . 2_675
O2 P1 O4 O3 112(2) 2_675 2_675
O2 P1 O4 O3 -73(2) . 2_675
O3 W3 O6 W1 -9(2) . .
O3 W3 O19 W6 34.5(18) . 2_675
O3 W3 O20 W5 8.8(19) . .
O3 W5 O12 W2 36(2) . .
O3 W5 O20 W3 -8.8(19) . .
O3 P1 O1 W6 -125(3) 2_675 .
O3 P1 O1 W6 47(3) . .
O3 P1 O1 P1 59(11) . 2_675
O3 P1 O1 P1 -113(12) 2_675 2_675
O3 P1 O1 O2 -73(2) . 2_675
O3 P1 O1 O2 115(2) 2_675 2_675
O3 P1 O1 O3 171.9(15) . 2_675
O3 P1 O1 O4 -123(2) 2_675 2_675
O3 P1 O1 O4 49(2) . 2_675
O3 P1 O2 W2 -69(2) . .
O3 P1 O2 W2 111(2) 2_675 .
O3 P1 O2 W4 65(2) . 2_675
O3 P1 O2 W4 -115(2) 2_675 2_675
O3 P1 O2 P1 175(15) 2_675 2_675
O3 P1 O2 P1 -5(13) . 2_675
O3 P1 O2 O1 -120(2) 2_675 2_675
O3 P1 O2 O1 60.6(19) . 2_675
O3 P1 O4 W6 125(3) 2_675 2_675
O3 P1 O4 W6 -47(3) . 2_675
O3 P1 O4 P1 -59(12) . 2_675
O3 P1 O4 P1 113(12) 2_675 2_675
O3 P1 O4 O1 -48(2) . 2_675
O3 P1 O4 O1 124(2) 2_675 2_675
O3 P1 O4 O3 -172.2(15) . 2_675
O4 W6 O7 W4 -40.6(17) 2_675 .
O4 W6 O14 W5 11.7(17) 2_675 .
O4 P1 O1 W6 -180(2) . .
O4 P1 O1 W6 -2(2) 2_675 .
O4 P1 O1 P1 11(11) 2_675 2_675
O4 P1 O1 P1 -167(13) . 2_675
O4 P1 O1 O2 60(3) . 2_675
O4 P1 O1 O2 -122(2) 2_675 2_675
O4 P1 O1 O3 123(2) 2_675 2_675
O4 P1 O1 O3 -55(3) . 2_675
O4 P1 O1 O4 -178(2) . 2_675
O4 P1 O2 W2 -5(2) 2_675 .
O4 P1 O2 W2 -179.6(19) . .
O4 P1 O2 W4 128(2) 2_675 2_675
O4 P1 O2 W4 -46(3) . 2_675
O4 P1 O2 P1 -116(15) . 2_675
O4 P1 O2 P1 58(14) 2_675 2_675
O4 P1 O2 O1 124(2) 2_675 2_675
O4 P1 O2 O1 -50(2) . 2_675
O4 P1 O3 W3 36(3) . .
O4 P1 O3 W3 -136(3) 2_675 .
O4 P1 O3 W5 3.9(19) 2_675 .
O4 P1 O3 W5 176.1(19) . .
O4 P1 O3 P1 -61(11) 2_675 2_675
O4 P1 O3 P1 112(11) . 2_675
O4 P1 O3 O1 48(2) . 2_675
O4 P1 O3 O1 -125(2) 2_675 2_675
O4 P1 O3 O4 172.2(15) . 2_675
O5 W3 O6 W1 -25(4) 2_675 .
O5 W3 O19 W6 -55.7(17) 2_675 2_675
O5 W3 O20 W5 101(2) 2_675 .
O5 W4 O9 W2 101(2) . 2_675
O6 W1 O8 W4 21(4) . .
O6 W1 O13 W5 55.5(19) . .
O6 W3 O19 W6 99.1(17) . 2_675
O6 W3 O20 W5 -55(2) . .
O7 W4 O5 W3 57(2) . 2_675
O7 W4 O9 W2 15(4) . 2_675
O7 W6 O14 W5 104.5(19) . .
O8 W1 O6 W3 33(4) . .
O8 W1 O13 W5 -99(2) . .
O8 W4 O5 W3 -9(4) . 2_675
O8 W4 O9 W2 -53(2) . 2_675
O9 W2 O10 W1 52(2) 2_675 2_675
O9 W2 O10 Cu1 -107.0(11) 2_675 .
O9 W2 O11 W6 14(4) 2_675 .
O9 W2 O22 Cu1 94.8(9) 2_675 .
O9 W4 O5 W3 -97(2) . 2_675
O10 W1 O6 W3 105(2) 2_675 .
O10 W1 O8 W4 -50(2) 2_675 .
O10 W1 O13 W5 -12(4) 2_675 .
O10 W2 O11 W6 99(2) . .
O10 W2 O22 Cu1 5.4(11) . .
O10 Cu1 N1 N2 -81(2) . .
O10 Cu1 N1 C3 79(3) . .
O10 Cu1 N5 N6 -121(2) . .
O10 Cu1 N5 C14 82(3) . .
O11 W2 O10 W1 -104(2) . 2_675
O11 W2 O10 Cu1 97.4(9) . .
O11 W2 O22 Cu1 -87.8(9) . .
O11 W6 O7 W4 -28(3) . .
O11 W6 O14 W5 -51.6(19) . .
O12 W2 O10 W1 -24(4) . 2_675
O12 W2 O10 Cu1 177(2) . .
O12 W2 O11 W6 -58(2) . .
O12 W2 O22 Cu1 -175.6(8) . .
O12 W5 O20 W3 -101(2) . .
O13 W1 O6 W3 -52(2) . .
O13 W1 O8 W4 106(2) . .
O13 W5 O12 W2 13(4) . .
O13 W5 O20 W3 58(2) . .
O14 W5 O12 W2 -57.1(19) . .
O14 W5 O20 W3 -12(4) . .
O14 W6 O7 W4 -105.2(17) . .
O15 W6 O7 W4 152.6(16) . .
O15 W6 O14 W5 -154.5(19) . .
O16 W5 O12 W2 -158.9(19) . .
O16 W5 O20 W3 157(2) . .
O17 W4 O5 W3 159(2) . 2_675
O17 W4 O9 W2 -156(2) . 2_675
O18 W1 O6 W3 -154(2) . .
O18 W1 O8 W4 -152(2) . .
O18 W1 O13 W5 157.1(18) . .
O19 W3 O6 W1 -106(2) . .
O19 W3 O20 W5 26(4) . .
O19 W6 O7 W4 51.7(17) 2_675 .
O19 W6 O14 W5 20(4) 2_675 .
O20 W3 O6 W1 51(2) . .
O20 W3 O19 W6 19(3) . 2_675
O20 W5 O12 W2 98(2) . .
O21 W3 O6 W1 151(2) . .
O21 W3 O19 W6 -154.5(17) . 2_675
O21 W3 O20 W5 -160(2) . .
O22 W2 O10 W1 153(2) . 2_675
O22 W2 O10 Cu1 -5.5(11) . .
O22 W2 O11 W6 -159.4(19) . .
O22 Cu1 N1 N2 -129(2) . .
O22 Cu1 N1 C3 31(3) . .
O22 Cu1 N5 N6 -77(2) . .
O22 Cu1 N5 C14 126(3) . .
O23 W12 O29 W7 -33(2) . .
O23 W12 O32 W11 14.4(17) . .
O23 P2 O24 W10 -49(3) . 2_584
O23 P2 O24 W10 131(3) 2_584 2_584
O23 P2 O24 W11 -178(2) . 2_584
O23 P2 O24 W11 2(2) 2_584 2_584
O23 P2 O24 O23 180.000(11) . 2_584
O23 P2 O24 O26 132(2) 2_584 .
O23 P2 O24 O26 -48(2) . .
O23 P2 O25 W7 -124(3) 2_584 .
O23 P2 O25 W7 56(3) . .
O23 P2 O25 W8 -179.0(19) . .
O23 P2 O25 W8 1.0(19) 2_584 .
O23 P2 O25 W9 115(2) 2_584 .
O23 P2 O25 W9 -65(2) . .
O23 P2 O25 O26 52(2) . .
O23 P2 O25 O26 -128(2) 2_584 .
O23 P2 O26 W12 178(2) 2_584 .
O23 P2 O26 W12 -2(2) . .
O23 P2 O26 O23 180.000(5) 2_584 .
O23 P2 O26 O24 -53(2) 2_584 .
O23 P2 O26 O24 127(2) . .
O23 P2 O26 O25 60(2) 2_584 .
O23 P2 O26 O25 -120(2) . .
O23 O24 O26 W12 154(3) 2_584 .
O23 O24 O26 P2 36.9(17) 2_584 .
O23 O24 O26 O23 81(3) 2_584 .
O23 O24 O26 O25 -15(2) 2_584 .
O24 W11 O32 W12 -40.8(19) 2_584 .
O24 W11 O36 W9 11(2) 2_584 .
O24 W11 O39 W10 -16(2) 2_584 .
O24 P2 O23 W12 -124(3) 2_584 .
O24 P2 O23 W12 56(3) . .
O24 P2 O23 O24 180.000(12) . 2_584
O24 P2 O23 O26 -126(2) 2_584 .
O24 P2 O23 O26 54(2) . .
O24 P2 O25 W7 120(3) 2_584 .
O24 P2 O25 W7 -60(3) . .
O24 P2 O25 W8 65(2) . .
O24 P2 O25 W8 -115(2) 2_584 .
O24 P2 O25 W9 -1.7(17) 2_584 .
O24 P2 O25 W9 178.3(17) . .
O24 P2 O25 O26 116(2) 2_584 .
O24 P2 O25 O26 -64(2) . .
O24 P2 O26 W12 -129(3) . .
O24 P2 O26 W12 51(3) 2_584 .
O24 P2 O26 O23 53(2) 2_584 .
O24 P2 O26 O23 -127(2) . .
O24 P2 O26 O24 180.001(6) 2_584 .
O24 P2 O26 O25 -67(2) 2_584 .
O24 P2 O26 O25 113(2) . .
O24 O23 O26 W12 135.1(19) 2_584 .
O24 O23 O26 P2 -43.1(16) 2_584 .
O24 O23 O26 O24 -85(2) 2_584 .
O24 O23 O26 O25 4(2) 2_584 .
O25 W7 O30 W9 -19.8(18) . .
O25 W7 O33 W8 20(2) . .
O25 W8 O27 W11 43(2) . 2_584
O25 W8 O28 W12 -41(2) . 2_584
O25 W8 O34 W9 23.3(19) . .
O25 W8 O42 Cu1 -71(3) . .
O25 W9 O36 W11 -44(3) . .
O25 W9 O40 W10 45(2) . .
O25 P2 O23 W12 124(3) 2_584 .
O25 P2 O23 W12 -56(3) . .
O25 P2 O23 O24 68(2) . 2_584
O25 P2 O23 O24 -112(2) 2_584 2_584
O25 P2 O23 O26 -59(2) . .
O25 P2 O23 O26 121(2) 2_584 .
O25 P2 O24 W10 -116(2) 2_584 2_584
O25 P2 O24 W10 64(2) . 2_584
O25 P2 O24 W11 -64(2) . 2_584
O25 P2 O24 W11 116(2) 2_584 2_584
O25 P2 O24 O23 -67(2) . 2_584
O25 P2 O24 O23 113(2) 2_584 2_584
O25 P2 O24 O26 -115(2) 2_584 .
O25 P2 O24 O26 65(2) . .
O25 P2 O26 W12 -62(3) 2_584 .
O25 P2 O26 W12 118(3) . .
O25 P2 O26 O23 -60(2) 2_584 .
O25 P2 O26 O23 120(2) . .
O25 P2 O26 O24 67(2) 2_584 .
O25 P2 O26 O24 -113(2) . .
O25 P2 O26 O25 180.001(7) 2_584 .
O26 W12 O29 W7 -7.3(19) . .
O26 W12 O32 W11 38.9(19) . .
O26 P2 O23 W12 2(2) . .
O26 P2 O23 W12 -178(2) 2_584 .
O26 P2 O23 O24 126(2) . 2_584
O26 P2 O23 O24 -54(2) 2_584 2_584
O26 P2 O23 O26 180.000(4) 2_584 .
O26 P2 O24 W10 179(2) 2_584 2_584
O26 P2 O24 W10 -1(2) . 2_584
O26 P2 O24 W11 51(3) 2_584 2_584
O26 P2 O24 W11 -129(3) . 2_584
O26 P2 O24 O23 48(2) 2_584 2_584
O26 P2 O24 O23 -132(2) . 2_584
O26 P2 O24 O26 179.999(6) 2_584 .
O26 P2 O25 W7 -176(2) 2_584 .
O26 P2 O25 W7 4(2) . .
O26 P2 O25 W8 -51(3) 2_584 .
O26 P2 O25 W8 129(3) . .
O26 P2 O25 W9 63(2) 2_584 .
O26 P2 O25 W9 -117(2) . .
O26 P2 O25 O26 180.000(5) 2_584 .
O27 W8 O28 W12 51(2) . 2_584
O27 W8 O34 W9 57(3) . .
O27 W8 O42 Cu1 162.2(14) . .
O27 W11 O32 W12 49.4(18) 2_584 .
O27 W11 O36 W9 32(4) 2_584 .
O27 W11 O39 W10 -108(2) 2_584 .
O28 W8 O27 W11 -53(2) . 2_584
O28 W8 O34 W9 125(2) . .
O28 W8 O42 Cu1 71.2(16) . .
O28 W12 O29 W7 -12(4) 2_584 .
O28 W12 O32 W11 -49.4(18) 2_584 .
O29 W7 O30 W9 -118(2) . .
O29 W7 O33 W8 49(4) . .
O29 W12 O32 W11 105.8(18) . .
O30 W7 O33 W8 -36(2) . .
O30 W9 O36 W11 -103(2) . .
O30 W9 O40 W10 28(4) . .
O31 W12 O29 W7 58(2) . .
O31 W12 O32 W11 30(3) . .
O32 W11 O36 W9 106(2) . .
O32 W11 O39 W10 -29(4) . .
O32 W12 O29 W7 -98(2) . .
O33 W7 O30 W9 35(2) . .
O33 W8 O27 W11 103(2) . 2_584
O33 W8 O28 W12 -15(4) . 2_584
O33 W8 O34 W9 -28(2) . .
O33 W8 O42 Cu1 -114.2(16) . .
O34 W8 O27 W11 14(4) . 2_584
O34 W8 O28 W12 -103(2) . 2_584
O34 W8 O42 Cu1 -12.7(18) . .
O34 W9 O36 W11 -15(4) . .
O34 W9 O40 W10 103(2) . .
O35 W7 O30 W9 -51(3) 2_584 .
O35 W7 O33 W8 119(2) 2_584 .
O36 W9 O40 W10 -47(2) . .
O36 W11 O32 W12 -104.7(19) . .
O36 W11 O39 W10 45(2) . .
O37 W9 O36 W11 148(2) . .
O37 W9 O40 W10 -151(2) . .
O38 W7 O30 W9 141.3(18) . .
O38 W7 O33 W8 -144(2) . .
O39 W11 O32 W12 -29(3) . .
O39 W11 O36 W9 -49(3) . .
O40 W9 O36 W11 50(2) . .
O41 W11 O32 W12 152.5(18) . .
O41 W11 O36 W9 -152(2) . .
O41 W11 O39 W10 149(2) . .
O42 W8 O27 W11 -156(2) . 2_584
O42 W8 O28 W12 153.7(19) . 2_584
O42 W8 O34 W9 -134(2) . .
O42 Cu1 N1 N2 18(2) . .
O42 Cu1 N1 C3 178(3) . .
O42 Cu1 N5 N6 137(2) . .
O42 Cu1 N5 C14 -20(3) . .
O43 W12 O29 W7 158(2) . .
O43 W12 O32 W11 -153.2(17) . .
N1 N2 C1 C2 -4(3) . .
N1 N2 C1 C4 180(3) . .
N2 N1 C3 C2 -4(3) . .
N2 N1 C3 C5 178(3) . .
N2 C1 C2 C3 1(3) . .
N2 C1 C2 C6 -177(3) . .
N3 N4 C9 C7 -3(3) . .
N3 N4 C9 C11 -179(3) . .
N4 N3 C8 C7 -3(3) . .
N4 N3 C8 C10 -176(3) . .
N5 N6 C12 C13 4(3) . .
N5 N6 C12 C16 180(3) . .
N6 N5 C14 C13 8(4) . .
N6 N5 C14 C15 177(3) . .
N6 C12 C13 C14 1(4) . .
N6 C12 C13 C17 173(3) . .
N7 N8 C20 C18 4(4) . .
N7 N8 C20 C22 -179(3) . .
N8 N7 C19 C18 1(3) . .
N8 N7 C19 C21 -180(3) . .
C1 C2 C3 N1 2(4) . .
C1 C2 C3 C5 -180(3) . .
C1 C2 C6 C7 -117(3) . .
C2 C6 C7 C8 -133(3) . .
C2 C6 C7 C9 52(4) . .
C3 N1 N2 C1 5(3) . .
C3 C2 C6 C7 65(4) . .
C4 C1 C2 C3 177(4) . .
C4 C1 C2 C6 -2(6) . .
C6 C2 C3 N1 -179(3) . .
C6 C2 C3 C5 -2(5) . .
C6 C7 C8 N3 -175(3) . .
C6 C7 C8 C10 -3(5) . .
C6 C7 C9 N4 177(3) . .
C6 C7 C9 C11 -7(5) . .
C8 N3 N4 C9 4(4) . .
C8 C7 C9 N4 1(3) . .
C8 C7 C9 C11 177(3) . .
C9 C7 C8 N3 1(3) . .
C9 C7 C8 C10 173(3) . .
C12 C13 C14 N5 -5(4) . .
C12 C13 C14 C15 -173(4) . .
C12 C13 C17 C18 63(5) . .
C13 C17 C18 C19 -109(4) . .
C13 C17 C18 C20 69(4) . .
C14 N5 N6 C12 -7(3) . .
C14 C13 C17 C18 -126(4) . .
C16 C12 C13 C14 -174(4) . .
C16 C12 C13 C17 -2(6) . .
C17 C13 C14 N5 -178(3) . .
C17 C13 C14 C15 15(7) . .
C17 C18 C19 N7 179(2) . .
C17 C18 C19 C21 0(4) . .
C17 C18 C20 N8 179(3) . .
C17 C18 C20 C22 2(5) . .
C19 N7 N8 C20 -3(4) . .
C19 C18 C20 N8 -3(4) . .
C19 C18 C20 C22 180(3) . .
C20 C18 C19 N7 1(3) . .
C20 C18 C19 C21 -178(3) . .
